data_7059985
loop_
_publ_author_name
'Karavaizoglu, Ufuk Nusret'
'Salamci, Emine'

_publ_section_title
;
 An efficient synthesis of chloro-aminocyclooctanediol and
 aminocyclooctanetriol: an unexpected acetolysis product
;
_journal_issue 41
_journal_name_full 'New Journal of Chemistry'
_journal_page_first 17976
_journal_page_last 17983
_journal_paper_doi 10.1039/D0NJ02697B
_journal_volume 44
_journal_year 2020
_chemical_formula_moiety 'C8 H14 Cl N3 O2'
_chemical_formula_sum 'C8 H14 Cl N3 O2'
_chemical_formula_weight 219.67
_space_group_IT_number 61
_space_group_name_Hall '-P 2ac 2ab'
_space_group_name_H-M_alt 'P b c a'
_symmetry_cell_setting orthorhombic
_symmetry_Int_Tables_number 61
_symmetry_space_group_name_Hall '-P 2ac 2ab'
_symmetry_space_group_name_H-M 'P b c a'
_atom_sites_solution_hydrogens geom
_audit_creation_date 2020-02-28T18:50:28-00:00
_audit_creation_method 'WinGX routine CIF_UPDATE'
_audit_update_record
;
2020-02-29 deposited with the CCDC.	2020-09-14 downloaded from the CCDC.
;
_cell_angle_alpha 90
_cell_angle_beta 90
_cell_angle_gamma 90
_cell_formula_units_Z 16
_cell_length_a 20.7755(3)
_cell_length_b 8.70320(10)
_cell_length_c 22.9649(4)
_cell_measurement_reflns_used 902
_cell_measurement_temperature 296(2)
_cell_measurement_theta_max 26.36
_cell_measurement_theta_min 1.77
_cell_volume 4152.36(11)
_computing_structure_refinement 'SHELXL-2013 (Sheldrick, 2013)'
_diffrn_ambient_temperature 296(2)
_diffrn_measured_fraction_theta_full 1
_diffrn_measured_fraction_theta_max 1
_diffrn_measurement_device_type 'rigaku R-axis rapid S'
_diffrn_measurement_method '\f and \w scans'
_diffrn_radiation_type MoK\a
_diffrn_radiation_wavelength 0.71073
_diffrn_reflns_av_R_equivalents 0.0391
_diffrn_reflns_Laue_measured_fraction_full 1
_diffrn_reflns_Laue_measured_fraction_max 1
_diffrn_reflns_limit_h_max 25
_diffrn_reflns_limit_h_min -25
_diffrn_reflns_limit_k_max 10
_diffrn_reflns_limit_k_min -10
_diffrn_reflns_limit_l_max 28
_diffrn_reflns_limit_l_min -28
_diffrn_reflns_number 128636
_diffrn_reflns_point_group_measured_fraction_full 1
_diffrn_reflns_point_group_measured_fraction_max 1
_diffrn_reflns_theta_full 25.242
_diffrn_reflns_theta_max 26.369
_diffrn_reflns_theta_min 1.774
_diffrn_standards_number 0
_exptl_absorpt_coefficient_mu 0.348
_exptl_absorpt_correction_type none
_exptl_crystal_colour black
_exptl_crystal_density_diffrn 1.406
_exptl_crystal_description prism
_exptl_crystal_F_000 1856
_exptl_crystal_size_max 0.10
_exptl_crystal_size_mid 0.10
_exptl_crystal_size_min 0.05
_refine_diff_density_max 0.471
_refine_diff_density_min -0.367
_refine_diff_density_rms 0.044
_refine_ls_extinction_coef 0.00
_refine_ls_extinction_expression Fc^*^=kFc[1+0.001xFc^2^\l^3^/sin(2\q)]^-1/4^
_refine_ls_extinction_method SHELXL
_refine_ls_goodness_of_fit_ref 1.051
_refine_ls_hydrogen_treatment constr
_refine_ls_matrix_type full
_refine_ls_number_parameters 258
_refine_ls_number_reflns 4247
_refine_ls_number_restraints 64
_refine_ls_restrained_S_all 1.043
_refine_ls_R_factor_all 0.0525
_refine_ls_R_factor_gt 0.0434
_refine_ls_shift/su_max 0
_refine_ls_shift/su_mean 0
_refine_ls_structure_factor_coef Fsqd
_refine_ls_weighting_details 'w=1/[\s^2^(Fo^2^)+(0.0461P)^2^+2.3583P] where P=(Fo^2^+2Fc^2^)/3'
_refine_ls_weighting_scheme calc
_refine_ls_wR_factor_gt 0.1065
_refine_ls_wR_factor_ref 0.1143
_reflns_number_gt 3607
_reflns_number_total 4247
_reflns_threshold_expression 'I > 2\s(I)'
_cod_data_source_file d0nj02697b2.cif
_cod_data_source_block kad_0m_5agustos2_a
_cod_depositor_comments 'Adding full bibliography for 7059985--7059986.cif.'
_cod_database_code 7059985
_shelx_estimated_absorpt_t_min 0.722
_shelx_estimated_absorpt_t_max 0.934

loop_
_symmetry_equiv_pos_as_xyz
'x, y, z'
'-x+1/2, -y, z+1/2'
'-x, y+1/2, -z+1/2'
'x+1/2, -y+1/2, -z'
'-x, -y, -z'
'x-1/2, y, -z-1/2'
'x, -y-1/2, z-1/2'
'-x-1/2, y-1/2, z'

loop_
_atom_site_label
_atom_site_type_symbol
_atom_site_fract_x
_atom_site_fract_y
_atom_site_fract_z
_atom_site_U_iso_or_equiv
_atom_site_adp_type
_atom_site_occupancy
_atom_site_calc_flag
_atom_site_disorder_assembly
_atom_site_disorder_group
Cl2 Cl 0.09074(3) 0.67975(9) 0.63203(3) 0.0821(2) Uani 1 d . .
Cl1 Cl 0.07474(4) 0.28518(10) 0.40209(3) 0.0866(2) Uani 1 d . .
O2 O 0.20730(7) 0.15680(15) 0.42717(6) 0.0503(3) Uani 1 d . .
H2 H 0.2087 0.0702 0.4131 0.075 Uiso 1 calc . .
O4 O 0.22014(7) 0.78286(16) 0.67847(6) 0.0528(3) Uani 1 d . .
H4O H 0.2442 0.7171 0.665 0.079 Uiso 1 calc . .
O3 O 0.22184(7) 0.61667(17) 0.87554(6) 0.0564(4) Uani 1 d . .
H5O H 0.2465 0.6823 0.8881 0.085 Uiso 1 calc . .
O1 O 0.20749(8) 0.05957(17) 0.63065(6) 0.0616(4) Uani 1 d . .
H1 H 0.2091 -0.0273 0.6444 0.092 Uiso 1 calc . .
N5 N 0.32347(7) 0.64120(18) 0.77171(7) 0.0472(4) Uani 1 d . .
N2 N 0.30537(7) 0.15789(19) 0.50594(7) 0.0480(4) Uani 1 d . .
N4 N 0.27741(7) 0.72416(17) 0.77651(8) 0.0483(4) Uani 1 d . .
N1 N 0.26240(8) 0.0772(2) 0.52632(8) 0.0571(5) Uani 1 d . .
C6 C 0.16279(8) 0.15893(19) 0.47405(7) 0.0362(4) Uani 1 d . .
H6 H 0.1341 0.0698 0.4712 0.043 Uiso 1 calc . .
C7 C 0.19924(8) 0.15492(19) 0.53359(7) 0.0362(4) Uani 1 d . .
H7 H 0.206 0.2601 0.5476 0.043 Uiso 1 calc . .
C10 C 0.17734(8) 0.71385(19) 0.71885(7) 0.0361(4) Uani 1 d . .
H10 H 0.1474 0.7932 0.7325 0.043 Uiso 1 calc . .
C17 C 0.21327(7) 0.64850(18) 0.77278(7) 0.0352(4) Uani 1 d . .
H17 H 0.2189 0.5373 0.7684 0.042 Uiso 1 calc . .
N3 N 0.34912(8) 0.2189(2) 0.48857(9) 0.0650(5) Uani 1 d . .
C8 C 0.16563(8) 0.0599(2) 0.58109(7) 0.0406(4) Uani 1 d . .
H8 H 0.1621 -0.046 0.567 0.049 Uiso 1 calc . .
C16 C 0.18139(8) 0.6830(2) 0.83161(7) 0.0414(4) Uani 1 d . .
H16 H 0.1813 0.7947 0.8371 0.05 Uiso 1 calc . .
C5 C 0.12383(9) 0.3061(2) 0.46633(8) 0.0430(4) Uani 1 d . .
H5 H 0.1549 0.3877 0.4578 0.052 Uiso 1 calc . .
C4 C 0.08236(9) 0.3643(2) 0.51564(9) 0.0477(4) Uani 1 d . .
H4A H 0.0652 0.4636 0.5044 0.057 Uiso 1 calc . .
H4B H 0.1099 0.3808 0.5492 0.057 Uiso 1 calc . .
C2 C 0.04448(9) 0.1067(2) 0.55836(9) 0.0500(5) Uani 1 d . .
H2A H 0.0567 0.0413 0.526 0.06 Uiso 1 calc . .
H2B H 0.007 0.0613 0.5767 0.06 Uiso 1 calc . .
C11 C 0.13790(9) 0.5889(2) 0.68815(8) 0.0466(4) Uani 1 d . .
H11 H 0.1687 0.521 0.6685 0.056 Uiso 1 calc . .
C1 C 0.09950(9) 0.1094(2) 0.60242(8) 0.0488(4) Uani 1 d . .
H1A H 0.1031 0.2131 0.6175 0.059 Uiso 1 calc . .
H1B H 0.0877 0.0435 0.6348 0.059 Uiso 1 calc . .
C12 C 0.09470(9) 0.4875(2) 0.72473(10) 0.0549(5) Uani 1 d . .
H12A H 0.0764 0.4098 0.6994 0.066 Uiso 1 calc . .
H12B H 0.1215 0.4346 0.7529 0.066 Uiso 1 calc . .
C15 C 0.11388(9) 0.6239(3) 0.84389(8) 0.0564(5) Uani 1 d . .
H15A H 0.1028 0.6521 0.8835 0.068 Uiso 1 calc . .
H15B H 0.1151 0.5126 0.8422 0.068 Uiso 1 calc . .
C3 C 0.02622(9) 0.2639(3) 0.53479(10) 0.0578(5) Uani 1 d . .
H3A H 0.0023 0.3183 0.5646 0.069 Uiso 1 calc . .
H3B H -0.0023 0.2497 0.5018 0.069 Uiso 1 calc . .
C14 C 0.05937(9) 0.6786(3) 0.80406(9) 0.0578(5) Uani 1 d . .
H14A H 0.022 0.7016 0.8278 0.069 Uiso 1 calc . .
H14B H 0.0726 0.7732 0.7852 0.069 Uiso 1 calc . .
C13 C 0.04010(9) 0.5630(3) 0.75739(10) 0.0635(6) Uani 1 d . .
H13A H 0.0146 0.4831 0.7756 0.076 Uiso 1 calc . .
H13B H 0.0127 0.6148 0.7294 0.076 Uiso 1 calc . .
N6 N 0.36999(9) 0.5766(3) 0.76769(13) 0.0923(8) Uani 1 d . .

loop_
_atom_site_aniso_label
_atom_site_aniso_U_11
_atom_site_aniso_U_22
_atom_site_aniso_U_33
_atom_site_aniso_U_23
_atom_site_aniso_U_13
_atom_site_aniso_U_12
Cl2 0.0835(4) 0.1148(6) 0.0480(3) 0.0079(3) -0.0245(3) -0.0009(4)
Cl1 0.0923(5) 0.1124(6) 0.0550(3) 0.0027(3) -0.0307(3) 0.0221(4)
O2 0.0546(8) 0.0484(7) 0.0478(7) -0.0126(6) 0.0186(6) -0.0091(6)
O4 0.0591(8) 0.0485(8) 0.0508(8) 0.0153(6) 0.0156(6) 0.0025(6)
O3 0.0645(9) 0.0555(8) 0.0493(8) 0.0175(6) -0.0232(6) -0.0151(7)
O1 0.0703(9) 0.0530(8) 0.0613(9) 0.0168(7) -0.0316(7) -0.0123(7)
N5 0.0362(8) 0.0443(9) 0.0609(10) -0.0059(7) -0.0037(7) -0.0054(7)
N2 0.0346(8) 0.0518(9) 0.0578(9) -0.0013(8) -0.0032(7) 0.0094(7)
N4 0.0339(7) 0.0368(8) 0.0743(11) 0.0025(8) -0.0027(7) -0.0058(7)
N1 0.0371(8) 0.0466(9) 0.0877(13) 0.0104(9) 0.0047(8) 0.0088(7)
C6 0.0368(8) 0.0365(9) 0.0355(8) -0.0045(7) 0.0043(6) -0.0024(7)
C7 0.0316(8) 0.0311(8) 0.0460(9) -0.0015(7) -0.0019(7) 0.0030(6)
C10 0.0380(8) 0.0337(8) 0.0365(8) 0.0036(7) 0.0044(7) 0.0043(7)
C17 0.0317(8) 0.0268(8) 0.0471(9) 0.0033(7) -0.0019(7) -0.0031(6)
N3 0.0391(9) 0.0793(13) 0.0767(12) 0.0050(10) 0.0033(9) -0.0005(9)
C8 0.0435(9) 0.0352(9) 0.0430(9) 0.0010(7) -0.0100(7) -0.0041(7)
C16 0.0438(9) 0.0433(9) 0.0371(8) 0.0067(7) -0.0058(7) -0.0026(8)
C5 0.0435(9) 0.0441(10) 0.0415(9) 0.0022(8) -0.0038(7) 0.0021(8)
C4 0.0432(10) 0.0425(10) 0.0572(11) -0.0017(8) 0.0005(8) 0.0106(8)
C2 0.0360(9) 0.0604(12) 0.0537(11) -0.0023(9) 0.0078(8) -0.0075(9)
C11 0.0451(10) 0.0520(11) 0.0429(9) -0.0078(8) -0.0040(8) 0.0066(8)
C1 0.0540(11) 0.0540(11) 0.0386(9) 0.0000(8) 0.0047(8) -0.0040(9)
C12 0.0467(10) 0.0487(11) 0.0693(13) -0.0035(10) -0.0126(9) -0.0101(9)
C15 0.0472(10) 0.0816(15) 0.0405(10) 0.0117(10) 0.0034(8) -0.0080(10)
C3 0.0371(9) 0.0693(13) 0.0670(13) 0.0013(11) 0.0045(9) 0.0072(9)
C14 0.0364(9) 0.0833(15) 0.0537(11) 0.0080(11) 0.0103(8) 0.0035(10)
C13 0.0350(9) 0.0891(16) 0.0665(13) 0.0096(12) -0.0043(9) -0.0113(10)
N6 0.0405(10) 0.0747(14) 0.162(2) -0.0364(15) -0.0088(12) 0.0055(10)

loop_
_atom_type_symbol
_atom_type_description
_atom_type_scat_dispersion_real
_atom_type_scat_dispersion_imag
_atom_type_scat_source
C C 0.0033 0.0016 'International Tables Vol C Tables 4.2.6.8 and 6.1.1.4'
H H 0 0 'International Tables Vol C Tables 4.2.6.8 and 6.1.1.4'
N N 0.0061 0.0033 'International Tables Vol C Tables 4.2.6.8 and 6.1.1.4'
O O 0.0106 0.006 'International Tables Vol C Tables 4.2.6.8 and 6.1.1.4'
Cl Cl 0.1484 0.1585 'International Tables Vol C Tables 4.2.6.8 and 6.1.1.4'

loop_
_geom_angle_atom_site_label_1
_geom_angle_atom_site_label_2
_geom_angle_atom_site_label_3
_geom_angle
_geom_angle_site_symmetry_1
_geom_angle_site_symmetry_3
_geom_angle_publ_flag
N6 N5 N4 173.1(2) . . ?
N3 N2 N1 172.48(19) . . ?
N5 N4 C17 116.16(14) . . ?
N2 N1 C7 115.09(15) . . ?
O2 C6 C5 105.57(14) . . ?
O2 C6 C7 110.33(13) . . ?
C5 C6 C7 112.18(13) . . ?
N1 C7 C8 103.65(14) . . ?
N1 C7 C6 109.86(14) . . ?
C8 C7 C6 114.38(13) . . ?
O4 C10 C11 109.55(14) . . ?
O4 C10 C17 112.02(13) . . ?
C11 C10 C17 111.33(13) . . ?
N4 C17 C16 104.42(14) . . ?
N4 C17 C10 108.30(13) . . ?
C16 C17 C10 115.00(13) . . ?
O1 C8 C1 107.05(15) . . ?
O1 C8 C7 106.82(14) . . ?
C1 C8 C7 119.14(15) . . ?
O3 C16 C15 105.88(14) . . ?
O3 C16 C17 106.71(14) . . ?
C15 C16 C17 119.68(15) . . ?
C4 C5 C6 119.81(15) . . ?
C4 C5 Cl1 108.95(13) . . ?
C6 C5 Cl1 108.10(12) . . ?
C5 C4 C3 117.44(17) . . ?
C3 C2 C1 114.18(17) . . ?
C12 C11 C10 118.38(15) . . ?
C12 C11 Cl2 109.30(13) . . ?
C10 C11 Cl2 107.96(13) . . ?
C8 C1 C2 117.30(15) . . ?
C13 C12 C11 117.85(18) . . ?
C16 C15 C14 117.78(16) . . ?
C2 C3 C4 115.37(16) . . ?
C13 C14 C15 114.1(2) . . ?
C12 C13 C14 116.06(16) . . ?

loop_
_geom_bond_atom_site_label_1
_geom_bond_atom_site_label_2
_geom_bond_distance
_geom_bond_site_symmetry_2
_geom_bond_publ_flag
Cl2 C11 1.8017(19) . ?
Cl1 C5 1.8026(18) . ?
O2 C6 1.4194(19) . ?
O4 C10 1.418(2) . ?
O3 C16 1.434(2) . ?
O1 C8 1.432(2) . ?
N5 N6 1.122(2) . ?
N5 N4 1.204(2) . ?
N2 N3 1.126(2) . ?
N2 N1 1.229(2) . ?
N4 C17 1.489(2) . ?
N1 C7 1.486(2) . ?
C6 C5 1.525(2) . ?
C6 C7 1.563(2) . ?
C7 C8 1.537(2) . ?
C10 C11 1.533(3) . ?
C10 C17 1.554(2) . ?
C17 C16 1.534(2) . ?
C8 C1 1.521(3) . ?
C16 C15 1.521(3) . ?
C5 C4 1.511(3) . ?
C4 C3 1.522(3) . ?
C2 C3 1.519(3) . ?
C2 C1 1.527(3) . ?
C11 C12 1.514(3) . ?
C12 C13 1.510(3) . ?
C15 C14 1.531(3) . ?
C14 C13 1.524(3) . ?
